data_4113441
loop_
_publ_author_name
'Jillian R. Moncarz'
'Tim J. Brunker'
'David S. Glueck'
'Roger D. Sommer'
'Arnold L. Rheingold'

_publ_section_title
;
 Stereochemistry of Palladium-Mediated Synthesis of PAMP-BH3: Retention of
 Configuration at P in Formation of Pd-P and P-C Bonds
;
_journal_name_full 'Journal of the American Chemical Society'
_journal_page_first 1180
_journal_page_last 1181
_journal_paper_doi 10.1021/ja029404c
_journal_volume 125
_journal_year 2003
_chemical_formula_sum 'C42 H46 B O P3 Pd'
_chemical_formula_weight 776.91
_chemical_name_systematic
; 
 ? 
;
_space_group_IT_number 4
_symmetry_cell_setting monoclinic
_symmetry_space_group_name_Hall 'P 2yb'
_symmetry_space_group_name_H-M 'P 1 21 1'
_atom_sites_solution_hydrogens geom
_atom_sites_solution_primary direct
_atom_sites_solution_secondary difmap
_audit_creation_method SHELXL-97
_cell_angle_alpha 90.00
_cell_angle_beta 91.6720(10)
_cell_angle_gamma 90.00
_cell_formula_units_Z 2
_cell_length_a 9.9565(7)
_cell_length_b 17.8335(13)
_cell_length_c 11.1574(7)
_cell_measurement_reflns_used 3329
_cell_measurement_temperature 173(2)
_cell_measurement_theta_max 27.232
_cell_measurement_theta_min 4.685
_cell_volume 1980.3(2)
_computing_cell_refinement 'Bruker SMART'
_computing_data_collection 'Bruker SMART'
_computing_data_reduction 'Bruker SHELXTL'
_computing_molecular_graphics 'Bruker SHELXTL'
_computing_publication_material 'Bruker SHELXTL'
_computing_structure_refinement 'SHELXL-97 (Sheldrick, 1997)'
_computing_structure_solution 'SHELXS-97 (Sheldrick, 1990)'
_diffrn_ambient_temperature 173(2)
_diffrn_measured_fraction_theta_full 0.915
_diffrn_measured_fraction_theta_max 0.915
_diffrn_measurement_device_type 'CCD area detector'
_diffrn_measurement_method 'phi and omega scans'
_diffrn_radiation_monochromator graphite
_diffrn_radiation_source 'fine-focus sealed tube'
_diffrn_radiation_type MoK\a
_diffrn_radiation_wavelength 0.71073
_diffrn_reflns_av_R_equivalents 0.0496
_diffrn_reflns_av_sigmaI/netI 0.0959
_diffrn_reflns_limit_h_max 13
_diffrn_reflns_limit_h_min -13
_diffrn_reflns_limit_k_max 20
_diffrn_reflns_limit_k_min -23
_diffrn_reflns_limit_l_max 14
_diffrn_reflns_limit_l_min -12
_diffrn_reflns_number 10023
_diffrn_reflns_theta_full 28.28
_diffrn_reflns_theta_max 28.28
_diffrn_reflns_theta_min 2.05
_exptl_absorpt_coefficient_mu 0.620
_exptl_absorpt_correction_T_max 0.8966
_exptl_absorpt_correction_T_min 0.8654
_exptl_absorpt_correction_type 'empirical from SADABS'
_exptl_crystal_colour colorless
_exptl_crystal_density_diffrn 1.303
_exptl_crystal_description block
_exptl_crystal_F_000 804
_exptl_crystal_size_max 0.24
_exptl_crystal_size_mid 0.20
_exptl_crystal_size_min 0.18
_refine_diff_density_max 0.709
_refine_diff_density_min -0.787
_refine_diff_density_rms 0.102
_refine_ls_abs_structure_details 'Flack H D (1983), Acta Cryst. A39, 876-881'
_refine_ls_abs_structure_Flack 0.02(4)
_refine_ls_extinction_method none
_refine_ls_goodness_of_fit_ref 0.925
_refine_ls_hydrogen_treatment mixed
_refine_ls_matrix_type full
_refine_ls_number_parameters 433
_refine_ls_number_reflns 6543
_refine_ls_number_restraints 1
_refine_ls_restrained_S_all 0.925
_refine_ls_R_factor_all 0.0764
_refine_ls_R_factor_gt 0.0528
_refine_ls_shift/su_max 0.001
_refine_ls_shift/su_mean 0.000
_refine_ls_structure_factor_coef Fsqd
_refine_ls_weighting_details 'calc w=1/[\s^2^(Fo^2^)+(0.0631P)^2^+1.0196P] where P=(Fo^2^+2Fc^2^)/3'
_refine_ls_weighting_scheme calc
_refine_ls_wR_factor_gt 0.1109
_refine_ls_wR_factor_ref 0.1260
_reflns_number_gt 5227
_reflns_number_total 6543
_reflns_threshold_expression >2sigma(I)
_cod_data_source_file ja029404c_s2_2.cif
_cod_data_source_block glu99
_cod_database_code 4113441

loop_
_symmetry_equiv_pos_as_xyz
'x, y, z'
'-x, y+1/2, -z'

loop_
_atom_site_label
_atom_site_type_symbol
_atom_site_fract_x
_atom_site_fract_y
_atom_site_fract_z
_atom_site_U_iso_or_equiv
_atom_site_adp_type
_atom_site_occupancy
_atom_site_symmetry_multiplicity
_atom_site_calc_flag
_atom_site_refinement_flags
Pd1 Pd 0.26566(4) 0.94598(4) 0.74227(4) 0.02116(12) Uani 1 1 d .
P1 P 0.11803(18) 1.04577(12) 0.72167(17) 0.0255(4) Uani 1 1 d .
P2 P 0.09826(18) 0.89080(11) 0.85130(16) 0.0252(4) Uani 1 1 d .
P3 P 0.44302(19) 0.99961(12) 0.64022(16) 0.0260(4) Uani 1 1 d .
B1 B 0.4078(10) 1.0271(6) 0.4751(8) 0.042(3) Uani 1 1 d .
H51A H 0.4890 1.0488 0.4418 0.063 Uiso 1 1 calc R
H51B H 0.3349 1.0640 0.4706 0.063 Uiso 1 1 calc R
H51C H 0.3815 0.9824 0.4290 0.063 Uiso 1 1 calc R
C1 C 0.0020(7) 1.0367(4) 0.8479(6) 0.0285(16) Uani 1 1 d .
H1A H 0.0576 1.0441 0.9231 0.034 Uiso 1 1 calc R
C2 C -0.0501(6) 0.9530(7) 0.8504(6) 0.0327(18) Uani 1 1 d .
H2A H -0.1009 0.9441 0.7731 0.039 Uiso 1 1 calc R
C3 C -0.1140(8) 1.0935(5) 0.8524(7) 0.041(2) Uani 1 1 d .
H3A H -0.1673 1.0837 0.9232 0.062 Uiso 1 1 calc R
H3B H -0.1713 1.0885 0.7799 0.062 Uiso 1 1 calc R
H3C H -0.0774 1.1445 0.8569 0.062 Uiso 1 1 calc R
C4 C -0.1469(7) 0.9371(6) 0.9517(6) 0.044(2) Uani 1 1 d .
H4A H -0.2232 0.9718 0.9455 0.065 Uiso 1 1 calc R
H4B H -0.0999 0.9440 1.0293 0.065 Uiso 1 1 calc R
H4C H -0.1796 0.8854 0.9452 0.065 Uiso 1 1 calc R
C5 C 0.1640(7) 1.1447(4) 0.7217(7) 0.0335(18) Uani 1 1 d .
C6 C 0.1717(8) 1.1850(5) 0.6168(8) 0.041(2) Uani 1 1 d .
H6A H 0.1486 1.1619 0.5424 0.050 Uiso 1 1 calc R
C7 C 0.2127(10) 1.2588(5) 0.6195(9) 0.054(2) Uani 1 1 d .
H7A H 0.2167 1.2860 0.5464 0.064 Uiso 1 1 calc R
C8 C 0.2474(9) 1.2935(6) 0.7237(10) 0.063(3) Uani 1 1 d .
H8A H 0.2736 1.3447 0.7240 0.075 Uiso 1 1 calc R
C9 C 0.2442(9) 1.2536(5) 0.8297(9) 0.048(2) Uani 1 1 d .
H9A H 0.2705 1.2771 0.9031 0.058 Uiso 1 1 calc R
C10 C 0.2030(8) 1.1800(5) 0.8292(8) 0.040(2) Uani 1 1 d .
H10A H 0.2009 1.1528 0.9024 0.048 Uiso 1 1 calc R
C11 C 0.0106(7) 1.0306(4) 0.5886(6) 0.0275(16) Uani 1 1 d .
C12 C 0.0311(7) 0.9685(4) 0.5202(7) 0.0347(18) Uani 1 1 d .
H12A H 0.1044 0.9361 0.5395 0.042 Uiso 1 1 calc R
C13 C -0.0542(7) 0.9517(7) 0.4221(6) 0.0445(19) Uani 1 1 d .
H13A H -0.0396 0.9078 0.3760 0.053 Uiso 1 1 calc R
C14 C -0.1582(8) 0.9984(5) 0.3926(7) 0.040(2) Uani 1 1 d .
H14A H -0.2163 0.9866 0.3261 0.048 Uiso 1 1 calc R
C15 C -0.1799(7) 1.0627(5) 0.4583(7) 0.0373(19) Uani 1 1 d .
H15A H -0.2524 1.0951 0.4370 0.045 Uiso 1 1 calc R
C16 C -0.0955(7) 1.0795(4) 0.5554(7) 0.0337(17) Uani 1 1 d .
H16A H -0.1090 1.1242 0.5999 0.040 Uiso 1 1 calc R
C17 C 0.1480(7) 0.8829(5) 1.0107(6) 0.0288(17) Uani 1 1 d .
C18 C 0.2425(7) 0.9349(5) 1.0560(6) 0.038(2) Uani 1 1 d .
H18A H 0.2822 0.9707 1.0048 0.045 Uiso 1 1 calc R
C19 C 0.2766(8) 0.9327(5) 1.1783(6) 0.043(2) Uani 1 1 d .
H19A H 0.3405 0.9674 1.2103 0.052 Uiso 1 1 calc R
C20 C 0.2197(8) 0.8812(5) 1.2534(7) 0.041(2) Uani 1 1 d .
H20A H 0.2427 0.8808 1.3367 0.050 Uiso 1 1 calc R
C21 C 0.1288(9) 0.8301(5) 1.2061(7) 0.039(2) Uani 1 1 d .
H21A H 0.0917 0.7934 1.2572 0.047 Uiso 1 1 calc R
C22 C 0.0902(8) 0.8309(5) 1.0857(6) 0.0335(18) Uani 1 1 d .
H22A H 0.0251 0.7964 1.0551 0.040 Uiso 1 1 calc R
C23 C 0.0339(7) 0.7981(5) 0.8119(6) 0.0292(17) Uani 1 1 d .
C24 C 0.1121(8) 0.7358(5) 0.8395(6) 0.0340(18) Uani 1 1 d .
H24A H 0.1959 0.7421 0.8813 0.041 Uiso 1 1 calc R
C25 C 0.0692(9) 0.6638(5) 0.8068(7) 0.039(2) Uani 1 1 d .
H25A H 0.1237 0.6213 0.8252 0.047 Uiso 1 1 calc R
C26 C -0.0544(10) 0.6552(6) 0.7469(9) 0.054(3) Uani 1 1 d .
H26A H -0.0861 0.6064 0.7267 0.065 Uiso 1 1 calc R
C27 C -0.1292(8) 0.7157(6) 0.7176(8) 0.050(3) Uani 1 1 d .
H27A H -0.2117 0.7096 0.6737 0.060 Uiso 1 1 calc R
C28 C -0.0866(8) 0.7872(5) 0.7510(7) 0.041(2) Uani 1 1 d .
H28A H -0.1417 0.8292 0.7314 0.049 Uiso 1 1 calc R
C29 C 0.4988(7) 1.0802(5) 0.7312(7) 0.0303(17) Uani 1 1 d .
C30 C 0.5180(8) 1.0727(5) 0.8539(7) 0.0324(19) Uani 1 1 d .
H30A H 0.5015 1.0257 0.8908 0.039 Uiso 1 1 calc R
C31 C 0.5609(8) 1.1323(6) 0.9234(7) 0.043(2) Uani 1 1 d .
H31A H 0.5726 1.1263 1.0077 0.052 Uiso 1 1 calc R
C32 C 0.5870(8) 1.2010(5) 0.8713(9) 0.047(2) Uani 1 1 d .
H32A H 0.6171 1.2419 0.9194 0.057 Uiso 1 1 calc R
C33 C 0.5691(9) 1.2098(6) 0.7494(9) 0.048(2) Uani 1 1 d .
H33A H 0.5871 1.2567 0.7129 0.058 Uiso 1 1 calc R
C34 C 0.5235(8) 1.1483(5) 0.6787(7) 0.0384(19) Uani 1 1 d .
H34A H 0.5100 1.1542 0.5946 0.046 Uiso 1 1 calc R
C35 C 0.5972(6) 0.9436(8) 0.6435(6) 0.0393(17) Uani 1 1 d .
H35A H 0.6666 0.9697 0.5990 0.059 Uiso 1 1 calc R
H35B H 0.5791 0.8947 0.6064 0.059 Uiso 1 1 calc R
H35C H 0.6285 0.9364 0.7268 0.059 Uiso 1 1 calc R
C36 C 0.3723(7) 0.8486(5) 0.7540(7) 0.0261(17) Uani 1 1 d .
C37 C 0.3473(7) 0.7964(4) 0.6632(6) 0.0275(16) Uani 1 1 d .
C38 C 0.4143(8) 0.7275(5) 0.6592(8) 0.040(2) Uani 1 1 d .
H38A H 0.3957 0.6931 0.5958 0.048 Uiso 1 1 calc R
C39 C 0.5067(8) 0.7105(5) 0.7478(8) 0.0361(19) Uani 1 1 d .
H39A H 0.5544 0.6645 0.7446 0.043 Uiso 1 1 calc R
C40 C 0.5322(8) 0.7595(5) 0.8429(8) 0.041(2) Uani 1 1 d .
H40A H 0.5949 0.7461 0.9051 0.049 Uiso 1 1 calc R
C41 C 0.4661(8) 0.8281(5) 0.8467(7) 0.0322(19) Uani 1 1 d .
H41A H 0.4836 0.8614 0.9117 0.039 Uiso 1 1 calc R
C42 C 0.1778(10) 0.7619(5) 0.5157(7) 0.048(2) Uani 1 1 d .
H42A H 0.1151 0.7847 0.4570 0.073 Uiso 1 1 calc R
H42B H 0.1275 0.7326 0.5735 0.073 Uiso 1 1 calc R
H42C H 0.2402 0.7290 0.4743 0.073 Uiso 1 1 calc R
O1 O 0.2507(6) 0.8186(3) 0.5765(5) 0.0424(14) Uani 1 1 d .

loop_
_atom_site_aniso_label
_atom_site_aniso_U_11
_atom_site_aniso_U_22
_atom_site_aniso_U_33
_atom_site_aniso_U_23
_atom_site_aniso_U_13
_atom_site_aniso_U_12
Pd1 0.0197(2) 0.0231(2) 0.0206(2) 0.0002(3) 0.00028(16) 0.0003(3)
P1 0.0249(9) 0.0247(10) 0.0267(9) -0.0004(8) -0.0022(8) 0.0027(8)
P2 0.0220(9) 0.0311(11) 0.0225(9) 0.0014(8) 0.0009(8) 0.0005(8)
P3 0.0275(10) 0.0263(11) 0.0244(9) -0.0009(8) 0.0023(8) -0.0034(9)
B1 0.038(5) 0.059(7) 0.029(5) -0.005(4) 0.000(4) -0.013(5)
C1 0.025(4) 0.034(4) 0.027(4) 0.006(3) 0.002(3) 0.007(3)
C2 0.025(3) 0.040(5) 0.032(3) 0.006(5) -0.001(3) 0.006(5)
C3 0.036(4) 0.042(5) 0.046(5) 0.003(4) 0.008(4) 0.022(4)
C4 0.033(4) 0.051(6) 0.047(4) 0.004(5) 0.014(3) 0.012(5)
C5 0.027(4) 0.026(4) 0.047(5) -0.002(4) -0.001(4) 0.000(3)
C6 0.046(5) 0.033(5) 0.044(5) 0.004(4) -0.011(4) -0.006(4)
C7 0.052(6) 0.043(6) 0.064(6) 0.020(5) -0.016(5) -0.004(5)
C8 0.046(6) 0.035(5) 0.106(9) -0.008(6) -0.031(6) -0.004(4)
C9 0.049(5) 0.039(5) 0.056(6) -0.017(5) -0.026(4) 0.007(4)
C10 0.036(5) 0.039(5) 0.043(5) -0.011(4) -0.011(4) 0.009(4)
C11 0.024(3) 0.034(4) 0.024(3) 0.009(3) 0.002(3) -0.001(3)
C12 0.029(4) 0.035(5) 0.039(4) 0.000(3) -0.005(3) 0.007(3)
C13 0.045(4) 0.055(6) 0.033(3) -0.003(5) -0.006(3) 0.002(6)
C14 0.034(4) 0.050(5) 0.036(4) -0.002(4) -0.010(4) -0.008(4)
C15 0.022(4) 0.040(5) 0.049(5) 0.011(4) -0.006(3) 0.007(3)
C16 0.033(4) 0.028(4) 0.039(4) 0.004(3) -0.003(3) -0.001(3)
C17 0.025(4) 0.039(5) 0.022(3) 0.002(3) -0.004(3) 0.006(3)
C18 0.038(4) 0.040(6) 0.035(4) -0.001(4) -0.001(3) -0.003(4)
C19 0.052(4) 0.045(7) 0.031(4) -0.010(4) -0.014(3) -0.011(4)
C20 0.048(5) 0.057(6) 0.019(3) 0.008(4) 0.001(3) 0.005(4)
C21 0.050(5) 0.041(5) 0.025(4) 0.001(4) 0.002(4) 0.001(4)
C22 0.033(4) 0.039(5) 0.029(4) 0.005(3) -0.003(3) 0.003(3)
C23 0.022(4) 0.036(5) 0.029(4) -0.008(3) 0.001(3) -0.003(3)
C24 0.031(4) 0.042(5) 0.028(4) 0.000(4) 0.000(3) 0.001(4)
C25 0.048(5) 0.025(4) 0.044(5) 0.001(4) 0.002(4) -0.007(4)
C26 0.067(7) 0.038(6) 0.058(6) -0.014(5) 0.019(5) -0.022(5)
C27 0.027(4) 0.073(7) 0.050(5) -0.023(5) 0.004(4) -0.022(5)
C28 0.029(4) 0.056(6) 0.036(4) 0.001(4) 0.007(4) -0.001(4)
C29 0.025(4) 0.032(4) 0.035(4) -0.008(3) 0.003(3) 0.000(3)
C30 0.027(4) 0.032(5) 0.038(4) -0.008(4) -0.003(4) 0.009(4)
C31 0.034(4) 0.066(7) 0.029(4) -0.014(4) -0.001(4) 0.006(4)
C32 0.024(4) 0.048(6) 0.069(6) -0.026(5) -0.009(4) 0.002(4)
C33 0.040(5) 0.040(6) 0.066(6) -0.015(5) 0.016(5) -0.010(4)
C34 0.043(5) 0.040(5) 0.033(4) -0.013(4) 0.003(4) -0.009(4)
C35 0.034(3) 0.041(4) 0.043(4) -0.006(6) 0.012(3) -0.002(6)
C36 0.019(3) 0.030(4) 0.030(4) -0.001(3) 0.007(3) -0.001(3)
C37 0.028(4) 0.026(4) 0.029(4) 0.004(3) 0.003(3) 0.000(3)
C38 0.038(5) 0.029(5) 0.053(5) -0.002(4) 0.010(4) -0.004(4)
C39 0.024(4) 0.027(4) 0.057(5) 0.004(4) 0.001(4) 0.009(3)
C40 0.029(4) 0.042(5) 0.052(5) 0.015(4) -0.004(4) -0.001(4)
C41 0.028(4) 0.037(5) 0.032(4) 0.010(4) -0.003(4) -0.001(4)
C42 0.063(6) 0.045(6) 0.037(5) -0.017(4) -0.003(4) -0.005(5)
O1 0.055(4) 0.035(3) 0.036(3) -0.003(2) -0.009(3) -0.002(3)

loop_
_atom_type_symbol
_atom_type_description
_atom_type_scat_dispersion_real
_atom_type_scat_dispersion_imag
_atom_type_scat_source
C C 0.0033 0.0016 'International Tables Vol C Tables 4.2.6.8 and 6.1.1.4'
H H 0.0000 0.0000 'International Tables Vol C Tables 4.2.6.8 and 6.1.1.4'
B B 0.0013 0.0007 'International Tables Vol C Tables 4.2.6.8 and 6.1.1.4'
O O 0.0106 0.0060 'International Tables Vol C Tables 4.2.6.8 and 6.1.1.4'
P P 0.1023 0.0942 'International Tables Vol C Tables 4.2.6.8 and 6.1.1.4'
Pd Pd -0.9988 1.0072 'International Tables Vol C Tables 4.2.6.8 and 6.1.1.4'

loop_
_geom_angle_atom_site_label_1
_geom_angle_atom_site_label_2
_geom_angle_atom_site_label_3
_geom_angle
C36 Pd1 P2 89.2(2)
C36 Pd1 P1 171.7(2)
P2 Pd1 P1 85.07(7)
C36 Pd1 P3 88.88(19)
P2 Pd1 P3 176.91(8)
P1 Pd1 P3 97.11(7)
C5 P1 C11 106.6(4)
C5 P1 C1 104.2(4)
C11 P1 C1 104.0(3)
C5 P1 Pd1 125.8(3)
C11 P1 Pd1 108.8(2)
C1 P1 Pd1 105.4(2)
C23 P2 C17 104.3(4)
C23 P2 C2 105.6(4)
C17 P2 C2 104.1(3)
C23 P2 Pd1 120.9(2)
C17 P2 Pd1 111.4(2)
C2 P2 Pd1 109.3(3)
C35 P3 C29 100.2(4)
C35 P3 B1 106.6(4)
C29 P3 B1 111.9(4)
C35 P3 Pd1 114.4(4)
C29 P3 Pd1 105.8(2)
B1 P3 Pd1 116.8(3)
C3 C1 C2 112.0(6)
C3 C1 P1 116.9(5)
C2 C1 P1 107.9(5)
C4 C2 C1 113.7(8)
C4 C2 P2 113.9(7)
C1 C2 P2 107.7(5)
C6 C5 C10 118.2(8)
C6 C5 P1 121.7(6)
C10 C5 P1 119.9(6)
C5 C6 C7 120.3(8)
C8 C7 C6 121.5(9)
C7 C8 C9 119.3(9)
C10 C9 C8 120.2(8)
C9 C10 C5 120.5(8)
C12 C11 C16 118.6(7)
C12 C11 P1 118.9(6)
C16 C11 P1 122.5(6)
C11 C12 C13 121.0(8)
C14 C13 C12 119.9(9)
C13 C14 C15 120.6(8)
C14 C15 C16 119.7(7)
C15 C16 C11 120.2(7)
C22 C17 C18 120.7(7)
C22 C17 P2 122.1(6)
C18 C17 P2 117.1(6)
C19 C18 C17 118.3(7)
C20 C19 C18 121.4(8)
C19 C20 C21 119.0(7)
C20 C21 C22 121.6(8)
C17 C22 C21 119.0(8)
C28 C23 C24 118.3(8)
C28 C23 P2 122.9(7)
C24 C23 P2 118.8(6)
C23 C24 C25 120.8(8)
C26 C25 C24 119.1(8)
C27 C26 C25 120.3(9)
C26 C27 C28 120.5(9)
C23 C28 C27 121.1(9)
C34 C29 C30 119.1(8)
C34 C29 P3 120.7(6)
C30 C29 P3 120.1(6)
C31 C30 C29 120.9(8)
C30 C31 C32 120.4(8)
C33 C32 C31 119.7(8)
C32 C33 C34 119.5(9)
C29 C34 C33 120.3(8)
C37 C36 C41 117.2(7)
C37 C36 Pd1 116.1(6)
C41 C36 Pd1 126.6(6)
C36 C37 C38 122.3(7)
C36 C37 O1 114.7(7)
C38 C37 O1 123.0(7)
C39 C38 C37 118.9(8)
C38 C39 C40 121.2(8)
C41 C40 C39 120.0(8)
C40 C41 C36 120.4(8)
C37 O1 C42 117.6(7)

loop_
_geom_bond_atom_site_label_1
_geom_bond_atom_site_label_2
_geom_bond_distance
Pd1 C36 2.038(8)
Pd1 P2 2.3118(18)
Pd1 P1 2.315(2)
Pd1 P3 2.3338(19)
P1 C5 1.823(8)
P1 C11 1.825(7)
P1 C1 1.855(7)
P2 C23 1.823(8)
P2 C17 1.838(7)
P2 C2 1.847(9)
P3 C35 1.831(9)
P3 C29 1.837(8)
P3 B1 1.929(9)
C1 C3 1.538(10)
C1 C2 1.581(13)
C2 C4 1.533(9)
C5 C6 1.378(11)
C5 C10 1.399(11)
C6 C7 1.378(12)
C7 C8 1.353(13)
C8 C9 1.381(14)
C9 C10 1.376(12)
C11 C12 1.363(10)
C11 C16 1.412(10)
C12 C13 1.398(10)
C13 C14 1.361(12)
C14 C15 1.382(12)
C15 C16 1.385(10)
C17 C22 1.384(10)
C17 C18 1.405(11)
C18 C19 1.397(9)
C19 C20 1.376(11)
C20 C21 1.379(12)
C21 C22 1.386(10)
C23 C28 1.376(11)
C23 C24 1.386(11)
C24 C25 1.398(11)
C25 C26 1.391(13)
C26 C27 1.347(14)
C27 C28 1.390(13)
C29 C34 1.373(11)
C29 C30 1.384(10)
C30 C31 1.376(11)
C31 C32 1.384(13)
C32 C33 1.375(13)
C33 C34 1.418(12)
C36 C37 1.393(10)
C36 C41 1.420(11)
C37 C38 1.400(11)
C37 O1 1.401(9)
C38 C39 1.365(12)
C39 C40 1.391(12)
C40 C41 1.390(12)
C42 O1 1.407(10)
